data_2015148
loop_
_publ_author_name
'Chen, Hong-Yu'
'Fang, Qi'
'Xue, Gang'
'Yu, Wen-Tao'

_publ_section_title
;
 Poly[[di-\m~2~-aqua-di-\m~5~-croconato(2--)-nickel(II)dipotassium(I)]
 tetrahydrate]
;
_journal_coeditor_code GD1416
_journal_issue 12
_journal_name_full 'Acta Crystallographica Section C'
_journal_page_first m535
_journal_page_last m537
_journal_paper_doi 10.1107/S0108270105036322
_journal_volume 61
_journal_year 2005
_chemical_formula_iupac '[K2 Ni (C5 O5)2 (H2 O)2] , 4H2 O'
_chemical_formula_moiety 'C10 H12 K2 Ni O16'
_chemical_formula_sum 'C10 H12 K2 Ni O16'
_chemical_formula_weight 525.11
_chemical_name_systematic
;
Poly[di-\m~2~-aqua-di-\m~5~-croconato(2-)-nickel(II)dipotassium(I)]
tetrahydrate]
;
_space_group_IT_number 14
_symmetry_cell_setting monoclinic
_symmetry_space_group_name_Hall '-P 2yn'
_symmetry_space_group_name_H-M 'P 1 21/n 1'
_atom_sites_solution_hydrogens geom
_atom_sites_solution_primary direct
_atom_sites_solution_secondary difmap
_audit_creation_method SHELXL97
_cell_angle_alpha 90.00
_cell_angle_beta 90.200(18)
_cell_angle_gamma 90.00
_cell_formula_units_Z 2
_cell_length_a 8.0145(14)
_cell_length_b 6.6600(10)
_cell_length_c 16.489(4)
_cell_measurement_reflns_used 51
_cell_measurement_temperature 293(2)
_cell_measurement_theta_max 14.33
_cell_measurement_theta_min 4.69
_cell_volume 880.1(3)
_computing_cell_refinement XSCANS
_computing_data_collection 'XSCANS (Siemens, 1996)'
_computing_data_reduction XSCANS
_computing_molecular_graphics SHELXL97
_computing_publication_material SHELXL97
_computing_structure_refinement 'SHELXL97 (Sheldrick, 1997)'
_computing_structure_solution 'SIR97 (Altomare <i>et al.</i>,  1999)'
_diffrn_ambient_temperature 293(2)
_diffrn_measured_fraction_theta_full 0.999
_diffrn_measured_fraction_theta_max 0.999
_diffrn_measurement_device_type 'Siemens P4'
_diffrn_measurement_method \w
_diffrn_radiation_monochromator graphite
_diffrn_radiation_source 'fine-focus sealed tube'
_diffrn_radiation_type MoK\a
_diffrn_radiation_wavelength 0.71073
_diffrn_reflns_av_R_equivalents 0.0396
_diffrn_reflns_av_sigmaI/netI 0.0430
_diffrn_reflns_limit_h_max 1
_diffrn_reflns_limit_h_min -10
_diffrn_reflns_limit_k_max 1
_diffrn_reflns_limit_k_min -8
_diffrn_reflns_limit_l_max 21
_diffrn_reflns_limit_l_min -21
_diffrn_reflns_number 2853
_diffrn_reflns_theta_full 27.50
_diffrn_reflns_theta_max 27.50
_diffrn_reflns_theta_min 2.82
_diffrn_standards_decay_% 1
_diffrn_standards_interval_count 97
_diffrn_standards_number 3
_exptl_absorpt_coefficient_mu 1.662
_exptl_absorpt_correction_T_max 0.7154
_exptl_absorpt_correction_T_min 0.5489
_exptl_absorpt_correction_type psi-scan
_exptl_absorpt_process_details '(XSCANS; Siemens, 1996)'
_exptl_crystal_colour green
_exptl_crystal_density_diffrn 1.982
_exptl_crystal_density_method 'not measured'
_exptl_crystal_description prism
_exptl_crystal_F_000 532
_exptl_crystal_size_max 0.40
_exptl_crystal_size_mid 0.38
_exptl_crystal_size_min 0.20
_refine_diff_density_max 0.310
_refine_diff_density_min -0.586
_refine_ls_extinction_coef 0.0125(15)
_refine_ls_extinction_expression Fc^*^=kFc[1+0.001xFc^2^\l^3^/sin(2\q)]^-1/4^
_refine_ls_extinction_method 'SHELXL97 (Sheldrick, 1997)'
_refine_ls_goodness_of_fit_ref 1.022
_refine_ls_hydrogen_treatment constr
_refine_ls_matrix_type full
_refine_ls_number_parameters 134
_refine_ls_number_reflns 2022
_refine_ls_number_restraints 9
_refine_ls_restrained_S_all 1.019
_refine_ls_R_factor_all 0.0514
_refine_ls_R_factor_gt 0.0362
_refine_ls_shift/su_max 0.000
_refine_ls_shift/su_mean 0.000
_refine_ls_structure_factor_coef Fsqd
_refine_ls_weighting_details 'calc w = 1/[\s^2^(Fo^2^)+(0.0382P)^2^+0.2576P] where P=(Fo^2^+2Fc^2^)/3'
_refine_ls_weighting_scheme calc
_refine_ls_wR_factor_gt 0.0779
_refine_ls_wR_factor_ref 0.0830
_reflns_number_gt 1617
_reflns_number_total 2022
_reflns_threshold_expression I>2\s(I)
_cod_data_source_file gd1416.cif
_cod_data_source_block I
_cod_original_sg_symbol_H-M 'P 21/n'
_cod_database_code 2015148

loop_
_symmetry_equiv_pos_as_xyz
'x, y, z'
'-x+1/2, y+1/2, -z+1/2'
'-x, -y, -z'
'x-1/2, -y-1/2, z-1/2'

loop_
_atom_site_label
_atom_site_fract_x
_atom_site_fract_y
_atom_site_fract_z
_atom_site_U_iso_or_equiv
_atom_site_adp_type
_atom_site_calc_flag
_atom_site_refinement_flags
_atom_site_occupancy
_atom_site_disorder_assembly
_atom_site_disorder_group
_atom_site_type_symbol
C1 -0.0110(3) 0.7295(4) 0.60907(15) 0.0210(5) Uani d . 1 . . C
K1 0.65657(8) 1.04861(9) 0.70443(3) 0.02814(17) Uani d . 1 . . K
Ni1 0.5000 1.0000 0.5000 0.02151(15) Uani d S 1 . . Ni
O1 -0.1504(2) 0.6951(3) 0.63834(11) 0.0321(5) Uani d . 1 . . O
C2 0.0271(3) 0.7545(4) 0.52193(14) 0.0190(5) Uani d . 1 . . C
O2 -0.0687(2) 0.7232(3) 0.46374(10) 0.0270(4) Uani d . 1 . . O
C3 0.1447(3) 0.7613(4) 0.65577(15) 0.0225(5) Uani d . 1 . . C
O3 0.1622(2) 0.7334(3) 0.72938(11) 0.0362(5) Uani d . 1 . . O
C4 0.1954(3) 0.8315(4) 0.51810(14) 0.0192(5) Uani d . 1 . . C
O4 0.2734(2) 0.8947(3) 0.45655(10) 0.0230(4) Uani d . 1 . . O
C5 0.2666(3) 0.8352(4) 0.59790(15) 0.0203(5) Uani d . 1 . . C
O5 0.4120(2) 0.8999(3) 0.61155(11) 0.0281(4) Uani d . 1 . . O
O6 0.4052(2) 1.2809(3) 0.51875(12) 0.0324(5) Uani d D 1 . . O
H1 0.2999 1.2952 0.5163 0.049 Uiso d RD 1 . . H
H2 0.4411 1.3300 0.5630 0.049 Uiso d RD 1 . . H
O7 0.5671(3) 1.4393(3) 0.65456(13) 0.0390(5) Uani d D 1 . . O
H3 0.5155 1.4887 0.6948 0.059 Uiso d RD 1 . . H
H4 0.6194 1.5319 0.6301 0.059 Uiso d RD 1 . . H
O8 0.9984(2) 1.2280(3) 0.70609(12) 0.0374(5) Uani d D 1 . . O
H5 1.0029 1.2418 0.6549 0.056 Uiso d RD 1 . . H
H6 1.0957 1.2396 0.7260 0.056 Uiso d RD 1 . . H

loop_
_atom_site_aniso_label
_atom_site_aniso_U_11
_atom_site_aniso_U_22
_atom_site_aniso_U_33
_atom_site_aniso_U_12
_atom_site_aniso_U_13
_atom_site_aniso_U_23
C1 0.0149(11) 0.0248(13) 0.0232(12) -0.0032(10) 0.0018(10) 0.0049(10)
K1 0.0311(3) 0.0328(3) 0.0205(3) -0.0035(3) -0.0001(2) -0.0023(2)
Ni1 0.0138(2) 0.0331(3) 0.0177(2) -0.0078(2) 0.00246(17) -0.0005(2)
O1 0.0164(9) 0.0499(12) 0.0300(10) -0.0078(9) 0.0045(8) 0.0089(9)
C2 0.0160(12) 0.0193(11) 0.0216(12) -0.0018(10) 0.0008(10) 0.0014(10)
O2 0.0191(9) 0.0403(11) 0.0214(9) -0.0059(8) -0.0020(7) 0.0001(8)
C3 0.0183(12) 0.0275(13) 0.0218(13) -0.0025(11) 0.0010(10) 0.0027(11)
O3 0.0282(10) 0.0612(14) 0.0193(9) -0.0086(10) 0.0009(8) 0.0092(10)
C4 0.0165(12) 0.0215(12) 0.0197(12) 0.0001(10) 0.0041(10) -0.0004(10)
O4 0.0176(9) 0.0344(10) 0.0171(8) -0.0066(8) 0.0035(7) 0.0011(8)
C5 0.0145(11) 0.0251(13) 0.0214(12) -0.0039(10) 0.0019(10) -0.0003(10)
O5 0.0180(9) 0.0451(11) 0.0213(9) -0.0108(9) 0.0011(7) -0.0008(9)
O6 0.0174(9) 0.0401(11) 0.0396(11) -0.0039(9) -0.0012(8) -0.0064(9)
O7 0.0414(12) 0.0360(11) 0.0399(12) -0.0087(10) 0.0114(10) -0.0041(9)
O8 0.0335(11) 0.0506(13) 0.0281(10) -0.0045(10) 0.0028(9) 0.0001(9)

loop_
_atom_type_symbol
_atom_type_description
_atom_type_scat_dispersion_real
_atom_type_scat_dispersion_imag
_atom_type_scat_source
C C 0.0033 0.0016 'International Tables Vol C Tables 4.2.6.8 and 6.1.1.4'
H H 0.0000 0.0000 'International Tables Vol C Tables 4.2.6.8 and 6.1.1.4'
O O 0.0106 0.0060 'International Tables Vol C Tables 4.2.6.8 and 6.1.1.4'
K K 0.2009 0.2494 'International Tables Vol C Tables 4.2.6.8 and 6.1.1.4'
Ni Ni 0.3393 1.1124 'International Tables Vol C Tables 4.2.6.8 and 6.1.1.4'

loop_
_geom_angle_atom_site_label_1
_geom_angle_atom_site_label_2
_geom_angle_atom_site_label_3
_geom_angle_site_symmetry_1
_geom_angle_site_symmetry_3
_geom_angle
O1 C1 C2 . . 126.1(2)
O1 C1 C3 . . 125.7(2)
C2 C1 C3 . . 108.2(2)
C2 C1 K1 . 2_546 163.94(17)
C3 C1 K1 . 2_546 82.84(14)
O5 K1 O4 . 3_676 69.42(6)
O5 K1 O1 . 2_556 130.61(6)
O4 K1 O1 3_676 2_556 149.54(6)
O5 K1 O7 . . 89.41(7)
O4 K1 O7 3_676 . 69.10(6)
O1 K1 O7 2_556 . 86.70(7)
O5 K1 O8 . 2_646 72.66(6)
O4 K1 O8 3_676 2_646 133.51(6)
O1 K1 O8 2_556 2_646 76.85(6)
O7 K1 O8 . 2_646 136.36(6)
O5 K1 O8 . . 145.44(6)
O4 K1 O8 3_676 . 76.29(6)
O1 K1 O8 2_556 . 82.54(6)
O7 K1 O8 . . 82.30(6)
O8 K1 O8 2_646 . 133.54(5)
O5 K1 O1 . 1_655 83.11(6)
O4 K1 O1 3_676 1_655 69.59(6)
O1 K1 O1 2_556 1_655 128.50(5)
O7 K1 O1 . 1_655 138.01(6)
O8 K1 O1 2_646 1_655 80.18(6)
O8 K1 O1 . 1_655 81.04(6)
O5 K1 O3 . 2_556 74.96(6)
O4 K1 O3 3_676 2_556 117.82(6)
O1 K1 O3 2_556 2_556 60.26(5)
O7 K1 O3 . 2_556 61.21(6)
O8 K1 O3 2_646 2_556 75.63(6)
O8 K1 O3 . 2_556 127.30(6)
O1 K1 O3 1_655 2_556 151.19(6)
O5 K1 O7 . 2_646 144.48(6)
O4 K1 O7 3_676 2_646 125.16(6)
O1 K1 O7 2_556 2_646 55.28(6)
O7 K1 O7 . 2_646 125.48(6)
O8 K1 O7 2_646 2_646 76.36(6)
O8 K1 O7 . 2_646 57.78(6)
O1 K1 O7 1_655 2_646 74.82(6)
O3 K1 O7 2_556 2_646 113.61(5)
O5 K1 C1 . 2_556 112.59(6)
O4 K1 C1 3_676 2_556 150.67(6)
O1 K1 C1 2_556 2_556 18.42(5)
O7 K1 C1 . 2_556 81.59(6)
O8 K1 C1 2_646 2_556 70.12(6)
O8 K1 C1 . 2_556 99.35(6)
O1 K1 C1 1_655 2_556 139.13(6)
O3 K1 C1 2_556 2_556 42.60(5)
O7 K1 C1 2_646 2_556 71.40(6)
O5 K1 K1 . 2_656 143.83(5)
O4 K1 K1 3_676 2_656 100.01(4)
O1 K1 K1 2_556 2_656 49.80(5)
O7 K1 K1 . 2_656 55.13(5)
O8 K1 K1 2_646 2_656 126.47(5)
O8 K1 K1 . 2_656 46.58(4)
O1 K1 K1 1_655 2_656 126.90(5)
O3 K1 K1 2_556 2_656 80.79(5)
O7 K1 K1 2_646 2_656 70.35(4)
C1 K1 K1 2_556 2_656 60.20(5)
O5 K1 K1 . 2_646 100.48(5)
O4 K1 K1 3_676 2_646 113.97(5)
O1 K1 K1 2_556 2_646 87.07(5)
O7 K1 K1 . 2_646 170.10(5)
O8 K1 K1 2_646 2_646 48.93(4)
O8 K1 K1 . 2_646 89.27(5)
O1 K1 K1 1_655 2_646 44.44(4)
O3 K1 K1 2_556 2_646 121.53(5)
O7 K1 K1 2_646 2_646 44.76(4)
C1 K1 K1 2_556 2_646 94.76(5)
K1 K1 K1 2_656 2_646 115.09(3)
O6 Ni1 O6 3_676 . 180.0000(10)
O6 Ni1 O4 3_676 3_676 92.08(7)
O6 Ni1 O4 . 3_676 87.92(7)
O6 Ni1 O4 3_676 . 87.92(7)
O6 Ni1 O4 . . 92.08(7)
O4 Ni1 O4 3_676 . 180.0
O6 Ni1 O5 3_676 3_676 91.85(8)
O6 Ni1 O5 . 3_676 88.15(8)
O4 Ni1 O5 3_676 3_676 84.14(7)
O4 Ni1 O5 . 3_676 95.86(7)
O6 Ni1 O5 3_676 . 88.15(8)
O6 Ni1 O5 . . 91.85(8)
O4 Ni1 O5 3_676 . 95.86(7)
O4 Ni1 O5 . . 84.14(7)
O5 Ni1 O5 3_676 . 180.0
O6 Ni1 K1 3_676 3_676 84.54(6)
O6 Ni1 K1 . 3_676 95.46(6)
O4 Ni1 K1 3_676 3_676 130.92(5)
O4 Ni1 K1 . 3_676 49.08(5)
O5 Ni1 K1 3_676 3_676 47.24(5)
O5 Ni1 K1 . 3_676 132.76(5)
C1 O1 K1 . 2_546 116.65(16)
C1 O1 K1 . 1_455 117.36(17)
K1 O1 K1 2_546 1_455 85.76(5)
O2 C2 C4 . . 126.8(2)
O2 C2 C1 . . 126.9(2)
C4 C2 C1 . . 106.2(2)
O3 C3 C5 . . 128.4(2)
O3 C3 C1 . . 125.6(2)
C5 C3 C1 . . 105.9(2)
C3 O3 K1 . 2_546 108.71(16)
O4 C4 C5 . . 122.3(2)
O4 C4 C2 . . 128.1(2)
C5 C4 C2 . . 109.5(2)
C4 O4 Ni1 . . 105.65(15)
C4 O4 K1 . 3_676 157.76(16)
Ni1 O4 K1 . 3_676 96.09(6)
O5 C5 C4 . . 122.3(2)
O5 C5 C3 . . 128.4(2)
C4 C5 C3 . . 109.3(2)
C5 O5 Ni1 . . 105.51(16)
C5 O5 K1 . . 154.61(16)
Ni1 O5 K1 . . 97.90(7)
Ni1 O6 H1 . . 117.7
Ni1 O6 H2 . . 110.9
H1 O6 H2 . . 109.3
K1 O7 K1 . 2_656 80.10(6)
K1 O7 H3 . . 104.7
K1 O7 H3 2_656 . 72.0
K1 O7 H4 . . 133.2
K1 O7 H4 2_656 . 81.0
H3 O7 H4 . . 109.4
K1 O8 K1 2_656 . 84.49(5)
K1 O8 H5 2_656 . 116.7
K1 O8 H5 . . 94.3
K1 O8 H6 2_656 . 97.6
K1 O8 H6 . . 151.8
H5 O8 H6 . . 109.4

loop_
_geom_bond_atom_site_label_1
_geom_bond_atom_site_label_2
_geom_bond_site_symmetry_2
_geom_bond_distance
_geom_bond_publ_flag
C1 O1 . 1.240(3) y
C1 C2 . 1.479(3) y
C1 C3 . 1.479(3) y
K1 O5 . 2.6737(19) y
K1 O4 3_676 2.7410(19) y
K1 O1 2_556 2.771(2) y
K1 O7 . 2.821(2) y
K1 O8 2_646 2.880(2) y
K1 O8 . 2.989(2) y
K1 O1 1_655 3.022(2) y
K1 O3 2_556 3.042(2) y
Ni1 O6 3_676 2.043(2) ?
Ni1 O6 . 2.043(2) y
Ni1 O4 3_676 2.0722(17) ?
Ni1 O4 . 2.0722(17) y
Ni1 O5 3_676 2.0819(18) ?
Ni1 O5 . 2.0819(18) y
C2 O2 . 1.244(3) y
C2 C4 . 1.445(3) y
C3 O3 . 1.235(3) y
C3 C5 . 1.454(3) y
C4 O4 . 1.266(3) y
C4 C5 . 1.432(3) y
C5 O5 . 1.262(3) y
O6 H1 . 0.8504 ?
O6 H2 . 0.8492 ?
O7 H3 . 0.8490 ?
O7 H4 . 0.8485 ?
O8 H5 . 0.8500 ?
O8 H6 . 0.8481 ?

loop_
_geom_hbond_atom_site_label_D
_geom_hbond_atom_site_label_H
_geom_hbond_atom_site_label_A
_geom_hbond_site_symmetry_A
_geom_hbond_distance_DH
_geom_hbond_distance_HA
_geom_hbond_distance_DA
_geom_hbond_angle_DHA
O6 H1 O2 3_576 0.85 1.89 2.714(3) 164
O7 H3 O8 2_656 0.85 2.29 3.043(3) 149
O7 H4 O1 1_665 0.85 2.15 2.847(3) 140
O8 H5 O2 3_676 0.85 2.04 2.877(3) 167
O8 H6 O3 2_656 0.85 2.07 2.917(3) 173
O6 H2 O7 . 0.85 1.95 2.791(3) 169
